data_1557640
loop_
_publ_author_name
'Gao, Wen-Chao'
'Tian, Jun'
'Shang, Yu-Zhu'
'Jiang, Xuefeng'

_publ_section_title
;
 Steric and stereoscopic disulfide construction for cross-linkage via
 N-dithiophthalimides
;
_journal_issue 15
_journal_name_full 'Chemical Science'
_journal_page_first 3903
_journal_page_last 3908
_journal_paper_doi 10.1039/D0SC01060J
_journal_volume 11
_journal_year 2020
_chemical_absolute_configuration unk
_chemical_formula_moiety 'C30 H27 Br O3 S2'
_chemical_formula_sum 'C30 H27 Br O3 S2'
_chemical_formula_weight 579.54
_space_group_crystal_system monoclinic
_space_group_IT_number 4
_space_group_name_Hall 'P 2yb'
_space_group_name_H-M_alt 'P 1 21 1'
_atom_sites_solution_hydrogens geom
_atom_sites_solution_primary dual
_audit_creation_date 2020-01-06
_audit_creation_method
;
Olex2 1.2
(compiled 2018.05.29 svn.r3508 for OlexSys, GUI svn.r5506)
;
_audit_update_record
;
2020-01-07 deposited with the CCDC.	2020-03-20 downloaded from the CCDC.
;
_cell_angle_alpha 90
_cell_angle_beta 102.2150(10)
_cell_angle_gamma 90
_cell_formula_units_Z 6
_cell_length_a 23.8898(2)
_cell_length_b 6.76170(10)
_cell_length_c 24.8099(2)
_cell_measurement_reflns_used 52225
_cell_measurement_temperature 100.00(10)
_cell_measurement_theta_max 74.2620
_cell_measurement_theta_min 3.7580
_cell_volume 3916.95(8)
_computing_cell_refinement 'CrysAlisPro 1.171.39.32a (Rigaku OD, 2017)'
_computing_data_collection 'CrysAlisPro 1.171.39.32a (Rigaku OD, 2017)'
_computing_data_reduction 'CrysAlisPro 1.171.39.32a (Rigaku OD, 2017)'
_computing_molecular_graphics 'Olex2 (Dolomanov et al., 2009)'
_computing_publication_material 'Olex2 (Dolomanov et al., 2009)'
_computing_structure_refinement 'ShelXL (Sheldrick, 2015)'
_computing_structure_solution 'ShelXT (Sheldrick, 2015)'
_diffrn_ambient_environment N~2~
_diffrn_ambient_temperature 100.00(10)
_diffrn_detector 'CCD plate'
_diffrn_measured_fraction_theta_full 0.999
_diffrn_measured_fraction_theta_max 0.999
_diffrn_measurement_details
;
List of Runs (angles in degrees, time in seconds):

  # Type    Start    End  Width  t~exp~   \w     \q     \k     \f   Frames
#--------------------------------------------------------------------------
  1  \w    -32.00  22.00   1.00    1.00    --    0.00  82.00 150.00   54
  2  \w    -68.00 -33.00   1.00    1.00    --    0.00 -19.00-180.00   35
  3  \w     -7.00  18.00   1.00    1.00    --    0.00 -38.00 150.00   25
  4  \w    -88.00 -56.00   1.00    1.00    --    0.00 -57.00 -60.00   32
  5  \w    -19.00  88.00   1.00    1.00    --    0.00  38.00  60.00  107
  6  \w     37.00  88.00   1.00    1.00    --    0.00  82.00 150.00   51
  7  \w      1.00  88.00   1.00    1.00    --    0.00  38.00-180.00   87
  8  \w    -87.00 -22.00   1.00    1.00    --    0.00 -38.00 150.00   65
  9  \w     -3.00  24.00   1.00    1.00    --    0.00 -19.00-180.00   27
 10  \w    -29.00  17.00   1.00    1.00    --    0.00 -57.00 -60.00   46
 11  \w    -32.00  84.00   1.00    1.00    --    0.00  82.00 -60.00  116
 12  \w     59.00  87.00   1.00    1.00    --    0.00  57.00   0.00   28
 13  \w    -22.00  29.00   1.00    1.00    --    0.00  57.00   0.00   51
 14  \w    129.00 185.00   1.00    1.00    --   95.80  74.00  17.31   56
 15  \w     66.00  92.00   1.00    1.00    --   95.80  74.00  17.31   26
 16  \w     71.00  96.00   1.00    1.00    --   95.80  60.00-161.05   25
 17  \w     69.00 185.00   1.00    1.00    --   95.80  67.00  33.12  116
 18  \w     65.00 181.00   1.00    1.00    --   95.80  77.00 -45.32  116
 19  \w     65.00  90.00   1.00    1.00    --   95.80  77.00  -3.51   25
 20  \w     71.00 127.00   1.00    1.00    --   95.80  61.00 167.44   56
 21  \w     71.00 185.00   1.00    1.00    --   95.80  61.00 150.00  114
 22  \w     32.00 128.00   1.00    1.00    --   95.80 -82.00   0.00   96
 23  \w     21.00 127.00   1.00    1.00    --   95.80 -82.00-150.00  106
 24  \w     65.00  91.00   1.00    1.00    --   95.80  77.00 -90.00   26
 25  \w     63.00  89.00   1.00    1.00    --   95.80  82.00  30.00   26
 26  \w     63.00  88.00   1.00    1.00    --   95.80  82.00 -30.00   25
 27  \w     63.00  88.00   1.00    1.00    --   95.80  82.00 150.00   25
 28  \w     63.00  89.00   1.00    1.00    --   95.80  82.00  60.00   26
 29  \w     63.00  89.00   1.00    1.00    --   95.80  82.00-150.00   26
 30  \w     65.00  90.00   1.00    1.00    --   95.80  77.00-120.00   25
 31  \w     70.00 110.00   1.00    1.00    --   95.80  64.00 -52.05   40
 32  \w     65.00  91.00   1.00    1.00    --   95.80  77.00  60.00   26
 33  \w     63.00  89.00   1.00    1.00    --   95.80  82.00-120.00   26
 34  \w     71.00 184.00   1.00    1.00    --   95.80  61.00  68.49  113
 35  \w    157.00 183.00   1.00    1.00    --   95.80  77.00  83.39   26
 36  \w     99.00 185.00   1.00    1.00    --   95.80  82.00 -60.00   86
 37  \w     63.00  88.00   1.00    1.00    --   95.80  82.00 -60.00   25
 38  \w     64.00  90.00   1.00    1.00    --   95.80  79.00 107.76   26
 39  \w     65.00  92.00   1.00    1.00    --   95.80  77.00 120.00   27
 40  \w     63.00  89.00   1.00    1.00    --   95.80  82.00 -90.00   26
 41  \w    135.00 183.00   1.00    1.00    --   95.80  80.00 -78.49   48
 42  \w     63.00  88.00   1.00    1.00    --   95.80  82.00-180.00   25
 43  \w     75.00 137.00   1.00    1.00    --   95.80  45.00  30.00   62
 44  \w     65.00  90.00   1.00    1.00    --   95.80  77.00-150.00   25
 45  \w     65.00  90.00   1.00    1.00    --   95.80  77.00  90.00   25
 46  \w     63.00  89.00   1.00    1.00    --   95.80  82.00   0.00   26
 47  \w    151.00 176.00   1.00    1.00    --   95.80  82.00   0.00   25
 48  \w     71.00 183.00   1.00    1.00    --   95.80  61.00  90.00  112
 49  \w     66.00  91.00   1.00    1.00    --   95.80  74.00 -96.87   25
 50  \w     65.00  91.00   1.00    1.00    --   95.80  77.00 -60.00   26
 51  \w     65.00 146.00   1.00    1.00    --   95.80  77.00 -30.00   81
 52  \w     76.00 175.00   1.00    1.00    --   95.80  45.00-150.00   99
 53  \w     63.00  88.00   1.00    1.00    --   95.80  82.00  90.00   25
 54  \w     71.00  97.00   1.00    1.00    --   95.80  61.00-120.00   26
 55  \w     64.00  90.00   1.00    1.00    --   95.80  80.00 -78.49   26
 56  \w     54.00 119.00   1.00    1.00    --   95.80 -82.00  90.00   65
 57  \w     65.00  90.00   1.00    1.00    --   95.80  77.00  30.00   25
 58  \w      6.00 120.00   1.00    1.00    --   95.80 -61.00   0.00  114
 59  \w     65.00 178.00   1.00    1.00    --   95.80  76.00 107.21  113
 60  \w    142.00 168.00   1.00    1.00    --   95.80  60.00-161.05   26
 61  \w     65.00  90.00   1.00    1.00    --   95.80  77.00  83.39   25
 62  \w     73.00 185.00   1.00    1.00    --   95.80  53.00 -97.19  112
 63  \w     73.00  99.00   1.00    1.00    --   95.80  61.00-150.00   26
 64  \w     53.00 112.00   1.00    1.00    --   95.80 -82.00 -90.00   59
 65  \w     75.00 178.00   1.00    1.00    --   95.80  45.00-116.77  103
;
_diffrn_measurement_device 'four-circle diffractometer'
_diffrn_measurement_device_type 'XtaLAB AFC12 (RINC): Kappa dual home/near'
_diffrn_measurement_method '\w scans'
_diffrn_orient_matrix_type 'CrysAlisPro convention (1999,Acta A55,543-557)'
_diffrn_orient_matrix_UB_11 -0.0028465000
_diffrn_orient_matrix_UB_12 0.0494494000
_diffrn_orient_matrix_UB_13 -0.0611253000
_diffrn_orient_matrix_UB_21 0.0654589000
_diffrn_orient_matrix_UB_22 -0.0243399000
_diffrn_orient_matrix_UB_23 0.0091523000
_diffrn_orient_matrix_UB_31 -0.0078358000
_diffrn_orient_matrix_UB_32 -0.2210669000
_diffrn_orient_matrix_UB_33 -0.0147014000
_diffrn_radiation_monochromator graphite
_diffrn_radiation_probe x-ray
_diffrn_radiation_type CuK\a
_diffrn_radiation_wavelength 1.54184
_diffrn_reflns_av_R_equivalents 0.0756
_diffrn_reflns_av_unetI/netI 0.0404
_diffrn_reflns_Laue_measured_fraction_full 0.999
_diffrn_reflns_Laue_measured_fraction_max 0.999
_diffrn_reflns_limit_h_max 28
_diffrn_reflns_limit_h_min -28
_diffrn_reflns_limit_k_max 8
_diffrn_reflns_limit_k_min -8
_diffrn_reflns_limit_l_max 29
_diffrn_reflns_limit_l_min -29
_diffrn_reflns_number 96928
_diffrn_reflns_point_group_measured_fraction_full 0.969
_diffrn_reflns_point_group_measured_fraction_max 0.969
_diffrn_reflns_theta_full 67.079
_diffrn_reflns_theta_max 67.079
_diffrn_reflns_theta_min 3.646
_diffrn_source 'fine-focus sealed X-ray tube'
_diffrn_source_type 'Enhance (Cu) X-ray Source'
_exptl_absorpt_coefficient_mu 3.886
_exptl_absorpt_correction_T_max 1.00000
_exptl_absorpt_correction_T_min 0.27724
_exptl_absorpt_correction_type multi-scan
_exptl_absorpt_process_details
;
CrysAlisPro 1.171.39.32a (Rigaku Oxford Diffraction, 2017)
Empirical absorption correction using spherical harmonics,
 implemented in SCALE3 ABSPACK scaling algorithm.
;
_exptl_crystal_colour 'clear light colourless'
_exptl_crystal_colour_lustre clear
_exptl_crystal_colour_modifier light
_exptl_crystal_colour_primary colourless
_exptl_crystal_density_diffrn 1.474
_exptl_crystal_description block
_exptl_crystal_F_000 1788
_exptl_crystal_size_max 0.36
_exptl_crystal_size_mid 0.22
_exptl_crystal_size_min 0.18
_refine_diff_density_max 1.534
_refine_diff_density_min -0.734
_refine_diff_density_rms 0.066
_refine_ls_abs_structure_details
;
 Flack x determined using 5406 quotients [(I+)-(I-)]/[(I+)+(I-)]
 (Parsons, Flack and Wagner, Acta Cryst. B69 (2013) 249-259).
;
_refine_ls_abs_structure_Flack -0.019(8)
_refine_ls_extinction_method none
_refine_ls_goodness_of_fit_ref 1.043
_refine_ls_hydrogen_treatment constr
_refine_ls_matrix_type full
_refine_ls_number_parameters 973
_refine_ls_number_reflns 13531
_refine_ls_number_restraints 1
_refine_ls_restrained_S_all 1.042
_refine_ls_R_factor_all 0.0385
_refine_ls_R_factor_gt 0.0370
_refine_ls_shift/su_max 0.000
_refine_ls_shift/su_mean 0.000
_refine_ls_structure_factor_coef Fsqd
_refine_ls_weighting_details 'w=1/[\s^2^(Fo^2^)+(0.0585P)^2^+1.9138P] where P=(Fo^2^+2Fc^2^)/3'
_refine_ls_weighting_scheme calc
_refine_ls_wR_factor_gt 0.0959
_refine_ls_wR_factor_ref 0.0971
_reflns_Friedel_coverage 0.773
_reflns_Friedel_fraction_full 0.931
_reflns_Friedel_fraction_max 0.931
_reflns_number_gt 13005
_reflns_number_total 13531
_reflns_threshold_expression 'I > 2\s(I)'
_cod_data_source_file d0sc01060j2.cif
_cod_data_source_block exp_1142
_cod_depositor_comments
;Adding full bibliography for 1557638--1557640.cif.

 Adding full bibliography for 1557638--1557640.cif.
;
_cod_database_code 1557640
_shelx_shelxl_version_number 2017/1
_shelx_space_group_comment
;
The symmetry employed for this shelxl refinement is uniquely defined
by the following loop, which should always be used as a source of
symmetry information in preference to the above space-group names.
They are only intended as comments.
;
_reflns_odcompleteness_completeness 99.95
_reflns_odcompleteness_iscentric 1
_reflns_odcompleteness_theta 66.97
_olex2_refinement_description
;
1. Fixed Uiso
 At 1.2 times of:
  All C(H) groups, All C(H,H) groups
2.a Ternary CH refined with riding coordinates:
 C23(H23), C25(H25), C27(H27), C53(H53), C55(H55), C57(H57), C83(H83),
 C86(H86), C88(H88)
2.b Secondary CH2 refined with riding coordinates:
 C19(H19A,H19B), C22(H22A,H22B), C24(H24A,H24B), C26(H26A,H26B), C28(H28A,
 H28B), C29(H29A,H29B), C30(H30A,H30B), C47(H47A,H47B), C52(H52A,H52B),
 C54(H54A,H54B), C56(H56A,H56B), C58(H58A,H58B), C59(H59A,H59B), C60(H60A,H60B),
  C77(H77A,H77B), C82(H82A,H82B), C84(H84A,H84B), C85(H85A,H85B), C87(H87A,
 H87B), C89(H89A,H89B), C90(H90A,H90B)
2.c Aromatic/amide H refined with riding coordinates:
 C2(H2), C3(H3), C4(H4), C5(H5), C7(H7), C8(H8), C10(H10), C12(H12), C14(H14),
 C15(H15), C32(H32), C33(H33), C34(H34), C35(H35), C37(H37), C39(H39), C40(H40),
  C42(H42), C43(H43), C45(H45), C62(H62), C63(H63), C64(H64), C65(H65),
 C67(H67), C69(H69), C70(H70), C72(H72), C73(H73), C75(H75)
;
_olex2_submission_special_instructions 'No special instructions were received'
_oxdiff_exptl_absorpt_empirical_details
;
Empirical correction (ABSPACK) includes:
- Absorption correction using spherical harmonics
- Frame scaling
;
_oxdiff_exptl_absorpt_empirical_full_max 2.880
_oxdiff_exptl_absorpt_empirical_full_min 0.582

loop_
_space_group_symop_operation_xyz
'x, y, z'
'-x, y+1/2, -z'

loop_
_atom_site_label
_atom_site_type_symbol
_atom_site_fract_x
_atom_site_fract_y
_atom_site_fract_z
_atom_site_U_iso_or_equiv
_atom_site_adp_type
_atom_site_occupancy
_atom_site_site_symmetry_order
_atom_site_calc_flag
_atom_site_refinement_flags_posn
_atom_site_refinement_flags_adp
_atom_site_refinement_flags_occupancy
_atom_site_disorder_assembly
_atom_site_disorder_group
Br1 Br -0.09396(2) 0.79848(11) 0.22376(2) 0.03822(16) Uani 1 1 d . . . . .
S1 S 0.11189(4) 0.16541(17) 0.24693(4) 0.0166(2) Uani 1 1 d . . . . .
S2 S 0.18883(4) 0.28627(17) 0.24266(4) 0.0155(2) Uani 1 1 d . . . . .
O1 O 0.15436(13) 0.5676(5) 0.13211(12) 0.0237(7) Uani 1 1 d . . . . .
O2 O 0.22970(14) 0.8312(6) 0.21942(15) 0.0371(9) Uani 1 1 d . . . . .
O3 O 0.27209(12) 0.5703(5) 0.26931(12) 0.0193(6) Uani 1 1 d . . . . .
C1 C -0.01491(17) 0.1498(7) 0.11067(16) 0.0177(8) Uani 1 1 d . . . . .
C2 C -0.07455(18) 0.1917(8) 0.09614(19) 0.0255(10) Uani 1 1 d . . . . .
H2 H -0.092974 0.244085 0.122402 0.031 Uiso 1 1 calc R . . . .
C3 C -0.10494(19) 0.1559(9) 0.0441(2) 0.0290(11) Uani 1 1 d . . . . .
H3 H -0.143889 0.184437 0.035174 0.035 Uiso 1 1 calc R . . . .
C4 C -0.0782(2) 0.0764(8) 0.00366(19) 0.0275(11) Uani 1 1 d . . . . .
H4 H -0.099630 0.049219 -0.031424 0.033 Uiso 1 1 calc R . . . .
C5 C -0.0203(2) 0.0386(8) 0.01593(18) 0.0240(10) Uani 1 1 d . . . . .
H5 H -0.002788 -0.011842 -0.011215 0.029 Uiso 1 1 calc R . . . .
C6 C 0.01291(18) 0.0756(7) 0.06934(17) 0.0177(9) Uani 1 1 d . . . . .
C7 C 0.07247(18) 0.0411(7) 0.08359(16) 0.0183(9) Uani 1 1 d . . . . .
H7 H 0.091380 0.000484 0.056363 0.022 Uiso 1 1 calc R . . . .
C8 C 0.10303(18) 0.0654(7) 0.13606(17) 0.0185(9) Uani 1 1 d . . . . .
H8 H 0.141930 0.036048 0.144880 0.022 Uiso 1 1 calc R . . . .
C9 C 0.07478(17) 0.1363(7) 0.17713(16) 0.0148(8) Uani 1 1 d . . . . .
C10 C 0.01754(17) 0.1788(7) 0.16457(16) 0.0171(8) Uani 1 1 d . . . . .
H10 H -0.000170 0.227208 0.191836 0.021 Uiso 1 1 calc R . . . .
C11 C 0.07584(16) 0.6527(7) 0.23458(15) 0.0138(8) Uani 1 1 d . . . . .
C12 C 0.02455(18) 0.7016(7) 0.24916(17) 0.0205(9) Uani 1 1 d . . . . .
H12 H 0.022444 0.721290 0.285777 0.025 Uiso 1 1 calc R . . . .
C13 C -0.02351(17) 0.7197(7) 0.20667(18) 0.0216(10) Uani 1 1 d . . . . .
C14 C -0.02227(18) 0.6922(7) 0.15082(17) 0.0214(9) Uani 1 1 d . . . . .
H14 H -0.055344 0.706151 0.123546 0.026 Uiso 1 1 calc R . . . .
C15 C 0.02929(17) 0.6438(7) 0.13739(16) 0.0166(8) Uani 1 1 d . . . . .
H15 H 0.031544 0.623260 0.100851 0.020 Uiso 1 1 calc R . . . .
C16 C 0.07784(17) 0.6264(6) 0.17957(16) 0.0139(8) Uani 1 1 d . . . . .
C17 C 0.13643(17) 0.5808(7) 0.17423(16) 0.0157(8) Uani 1 1 d . . . . .
C18 C 0.17252(17) 0.5529(7) 0.23320(16) 0.0166(9) Uani 1 1 d . . . . .
C19 C 0.13411(17) 0.6310(7) 0.27175(15) 0.0160(8) Uani 1 1 d . . . . .
H19A H 0.133047 0.537685 0.301222 0.019 Uiso 1 1 calc R . . . .
H19B H 0.147992 0.757208 0.287781 0.019 Uiso 1 1 calc R . . . .
C20 C 0.22783(17) 0.6693(7) 0.23963(17) 0.0207(9) Uani 1 1 d . . . . .
C21 C 0.33090(16) 0.6492(7) 0.27940(17) 0.0179(9) Uani 1 1 d . . . . .
C22 C 0.3511(2) 0.6717(10) 0.2262(2) 0.0383(14) Uani 1 1 d . . . . .
H22A H 0.328642 0.771956 0.203324 0.046 Uiso 1 1 calc R . . . .
H22B H 0.346501 0.547700 0.206016 0.046 Uiso 1 1 calc R . . . .
C23 C 0.4148(2) 0.7320(11) 0.2397(2) 0.0458(17) Uani 1 1 d . . . . .
H23 H 0.428896 0.745584 0.205515 0.055 Uiso 1 1 calc R . . . .
C24 C 0.4496(2) 0.5719(12) 0.2768(3) 0.064(2) Uani 1 1 d . . . . .
H24A H 0.445024 0.445662 0.257832 0.077 Uiso 1 1 calc R . . . .
H24B H 0.489886 0.606352 0.284559 0.077 Uiso 1 1 calc R . . . .
C25 C 0.4289(2) 0.5550(10) 0.3307(3) 0.0486(16) Uani 1 1 d . . . . .
H25 H 0.451375 0.454333 0.354332 0.058 Uiso 1 1 calc R . . . .
C26 C 0.4345(2) 0.7506(9) 0.3602(2) 0.0400(14) Uani 1 1 d . . . . .
H26A H 0.474464 0.789651 0.369439 0.048 Uiso 1 1 calc R . . . .
H26B H 0.420915 0.738245 0.394217 0.048 Uiso 1 1 calc R . . . .
C27 C 0.39988(19) 0.9071(8) 0.32386(19) 0.0265(11) Uani 1 1 d . . . . .
H27 H 0.404090 1.034011 0.343384 0.032 Uiso 1 1 calc R . . . .
C28 C 0.33597(18) 0.8465(8) 0.31051(19) 0.0240(10) Uani 1 1 d . . . . .
H28A H 0.322067 0.832255 0.344314 0.029 Uiso 1 1 calc R . . . .
H28B H 0.313263 0.946949 0.287945 0.029 Uiso 1 1 calc R . . . .
C29 C 0.4205(2) 0.9282(9) 0.2704(2) 0.0332(12) Uani 1 1 d . . . . .
H29A H 0.460296 0.969885 0.278376 0.040 Uiso 1 1 calc R . . . .
H29B H 0.398120 1.028570 0.247561 0.040 Uiso 1 1 calc R . . . .
C30 C 0.3649(2) 0.4943(9) 0.3167(2) 0.0396(14) Uani 1 1 d . . . . .
H30A H 0.360745 0.366793 0.298378 0.048 Uiso 1 1 calc R . . . .
H30B H 0.350590 0.482945 0.350362 0.048 Uiso 1 1 calc R . . . .
Br2 Br 0.44368(2) 0.19912(11) 0.47690(2) 0.04161(18) Uani 1 1 d . . . . .
S3 S 0.15029(4) -0.19917(16) 0.41404(4) 0.0146(2) Uani 1 1 d . . . . .
S4 S 0.22652(4) -0.33363(17) 0.41501(4) 0.0167(2) Uani 1 1 d . . . . .
O4 O 0.06684(11) 0.0808(5) 0.40268(11) 0.0164(6) Uani 1 1 d . . . . .
O5 O 0.11084(12) 0.3482(5) 0.37535(11) 0.0190(6) Uani 1 1 d . . . . .
O6 O 0.16194(12) 0.1465(5) 0.51185(11) 0.0213(7) Uani 1 1 d . . . . .
C31 C 0.32247(18) -0.3804(7) 0.59502(17) 0.0210(9) Uani 1 1 d . . . . .
C32 C 0.3544(2) -0.4064(8) 0.64933(19) 0.0295(12) Uani 1 1 d . . . . .
H32 H 0.335320 -0.434421 0.677455 0.035 Uiso 1 1 calc R . . . .
C33 C 0.4131(2) -0.3911(9) 0.6615(2) 0.0325(12) Uani 1 1 d . . . . .
H33 H 0.433453 -0.408558 0.697476 0.039 Uiso 1 1 calc R . . . .
C34 C 0.44232(19) -0.3489(9) 0.6189(2) 0.0291(11) Uani 1 1 d . . . . .
H34 H 0.482012 -0.337287 0.627191 0.035 Uiso 1 1 calc R . . . .
C35 C 0.41289(18) -0.3248(8) 0.56576(19) 0.0239(9) Uani 1 1 d . . . . .
H35 H 0.432814 -0.296770 0.538270 0.029 Uiso 1 1 calc R . . . .
C36 C 0.35231(17) -0.3420(7) 0.55194(17) 0.0179(8) Uani 1 1 d . . . . .
C37 C 0.32083(16) -0.3243(7) 0.49749(17) 0.0180(8) Uani 1 1 d . . . . .
H37 H 0.339853 -0.299326 0.469138 0.022 Uiso 1 1 calc R . . . .
C38 C 0.26232(17) -0.3434(7) 0.48572(16) 0.0154(8) Uani 1 1 d . . . . .
C39 C 0.23231(18) -0.3779(7) 0.52834(17) 0.0202(9) Uani 1 1 d . . . . .
H39 H 0.192628 -0.389549 0.520130 0.024 Uiso 1 1 calc R . . . .
C40 C 0.26203(18) -0.3937(7) 0.58137(17) 0.0215(10) Uani 1 1 d . . . . .
H40 H 0.242121 -0.413733 0.609322 0.026 Uiso 1 1 calc R . . . .
C41 C 0.25297(16) 0.1430(7) 0.48447(16) 0.0147(8) Uani 1 1 d . . . . .
C42 C 0.29350(17) 0.1628(7) 0.53340(16) 0.0178(8) Uani 1 1 d . . . . .
H42 H 0.282391 0.165684 0.567123 0.021 Uiso 1 1 calc R . . . .
C43 C 0.35073(17) 0.1781(8) 0.53100(17) 0.0214(9) Uani 1 1 d . . . . .
H43 H 0.378807 0.188777 0.563146 0.026 Uiso 1 1 calc R . . . .
C44 C 0.36570(17) 0.1771(7) 0.47906(18) 0.0201(9) Uani 1 1 d . . . . .
C45 C 0.32532(17) 0.1581(7) 0.43031(16) 0.0179(8) Uani 1 1 d . . . . .
H45 H 0.336242 0.157086 0.396490 0.021 Uiso 1 1 calc R . . . .
C46 C 0.26794(16) 0.1407(6) 0.43317(15) 0.0136(8) Uani 1 1 d . . . . .
C47 C 0.21594(16) 0.1242(6) 0.38698(15) 0.0142(8) Uani 1 1 d . . . . .
H47A H 0.221139 0.021922 0.361063 0.017 Uiso 1 1 calc R . . . .
H47B H 0.208193 0.248690 0.367389 0.017 Uiso 1 1 calc R . . . .
C48 C 0.16729(16) 0.0705(7) 0.41578(16) 0.0146(8) Uani 1 1 d . . . . .
C49 C 0.19052(17) 0.1242(7) 0.47752(16) 0.0163(9) Uani 1 1 d . . . . .
C50 C 0.11195(16) 0.1830(7) 0.39463(15) 0.0147(8) Uani 1 1 d . . . . .
C51 C 0.00963(16) 0.1729(7) 0.39526(16) 0.0159(8) Uani 1 1 d . . . . .
C52 C -0.01518(17) 0.2226(7) 0.33511(16) 0.0188(9) Uani 1 1 d . . . . .
H52A H -0.015312 0.105875 0.312358 0.023 Uiso 1 1 calc R . . . .
H52B H 0.007826 0.323603 0.322418 0.023 Uiso 1 1 calc R . . . .
C53 C -0.07681(17) 0.2980(9) 0.33085(18) 0.0253(10) Uani 1 1 d . . . . .
H53 H -0.093636 0.331989 0.292445 0.030 Uiso 1 1 calc R . . . .
C54 C -0.11316(18) 0.1380(9) 0.35063(19) 0.0285(11) Uani 1 1 d . . . . .
H54A H -0.114413 0.021094 0.327752 0.034 Uiso 1 1 calc R . . . .
H54B H -0.152025 0.185614 0.347452 0.034 Uiso 1 1 calc R . . . .
C55 C -0.08728(19) 0.0853(8) 0.4110(2) 0.0264(11) Uani 1 1 d . . . . .
H55 H -0.110197 -0.018103 0.423659 0.032 Uiso 1 1 calc R . . . .
C56 C -0.08617(19) 0.2714(8) 0.44670(19) 0.0260(10) Uani 1 1 d . . . . .
H56A H -0.124874 0.319960 0.443970 0.031 Uiso 1 1 calc R . . . .
H56B H -0.070344 0.239280 0.484996 0.031 Uiso 1 1 calc R . . . .
C57 C -0.04963(18) 0.4314(7) 0.42720(18) 0.0212(10) Uani 1 1 d . . . . .
H57 H -0.049120 0.549985 0.449995 0.025 Uiso 1 1 calc R . . . .
C58 C 0.01189(17) 0.3562(7) 0.43169(16) 0.0173(9) Uani 1 1 d . . . . .
H58A H 0.035089 0.457926 0.419585 0.021 Uiso 1 1 calc R . . . .
H58B H 0.028852 0.323121 0.469679 0.021 Uiso 1 1 calc R . . . .
C59 C -0.02581(18) 0.0122(7) 0.41506(19) 0.0215(9) Uani 1 1 d . . . . .
H59A H -0.008914 -0.021931 0.452984 0.026 Uiso 1 1 calc R . . . .
H59B H -0.026060 -0.105468 0.392634 0.026 Uiso 1 1 calc R . . . .
C60 C -0.07494(19) 0.4823(7) 0.36700(18) 0.0234(10) Uani 1 1 d . . . . .
H60A H -0.051792 0.583392 0.354564 0.028 Uiso 1 1 calc R . . . .
H60B H -0.113365 0.534162 0.363719 0.028 Uiso 1 1 calc R . . . .
Br3 Br 0.22255(2) 0.66228(11) 0.87000(2) 0.03983(16) Uani 1 1 d . . . . .
S5 S 0.43944(4) 0.14242(17) 0.91513(4) 0.0177(2) Uani 1 1 d . . . . .
S6 S 0.51517(4) 0.27300(16) 0.91210(4) 0.0156(2) Uani 1 1 d . . . . .
O7 O 0.49595(13) 0.6127(5) 0.81256(12) 0.0244(7) Uani 1 1 d . . . . .
O8 O 0.55737(12) 0.8212(5) 0.94636(13) 0.0232(7) Uani 1 1 d . . . . .
O9 O 0.59937(12) 0.5445(5) 0.92161(12) 0.0200(6) Uani 1 1 d . . . . .
C61 C 0.33539(18) 0.1008(7) 0.73793(17) 0.0191(9) Uani 1 1 d . . . . .
C62 C 0.30154(19) 0.0813(8) 0.68422(18) 0.0276(11) Uani 1 1 d . . . . .
H62 H 0.319168 0.056668 0.654870 0.033 Uiso 1 1 calc R . . . .
C63 C 0.2430(2) 0.0980(9) 0.67462(19) 0.0312(12) Uani 1 1 d . . . . .
H63 H 0.221157 0.085924 0.638997 0.037 Uiso 1 1 calc R . . . .
C64 C 0.21624(19) 0.1337(10) 0.7193(2) 0.0344(13) Uani 1 1 d . . . . .
H64 H 0.176588 0.145443 0.712810 0.041 Uiso 1 1 calc R . . . .
C65 C 0.24766(18) 0.1511(9) 0.77154(18) 0.0271(11) Uani 1 1 d . . . . .
H65 H 0.229147 0.174830 0.800321 0.033 Uiso 1 1 calc R . . . .
C66 C 0.30804(17) 0.1337(7) 0.78293(17) 0.0186(9) Uani 1 1 d . . . . .
C67 C 0.34192(17) 0.1491(7) 0.83659(16) 0.0180(8) Uani 1 1 d . . . . .
H67 H 0.324569 0.170932 0.866272 0.022 Uiso 1 1 calc R . . . .
C68 C 0.40060(17) 0.1321(7) 0.84538(16) 0.0160(8) Uani 1 1 d . . . . .
C69 C 0.42778(18) 0.0997(7) 0.80092(17) 0.0213(10) Uani 1 1 d . . . . .
H69 H 0.467418 0.087793 0.807313 0.026 Uiso 1 1 calc R . . . .
C70 C 0.39598(18) 0.0858(8) 0.74879(18) 0.0226(10) Uani 1 1 d . . . . .
H70 H 0.414255 0.066127 0.719643 0.027 Uiso 1 1 calc R . . . .
C71 C 0.40897(17) 0.6175(6) 0.84795(16) 0.0146(8) Uani 1 1 d . . . . .
C72 C 0.36534(17) 0.6379(7) 0.80164(16) 0.0178(9) Uani 1 1 d . . . . .
H72 H 0.373580 0.641543 0.766660 0.021 Uiso 1 1 calc R . . . .
C73 C 0.30964(18) 0.6527(8) 0.80804(17) 0.0220(9) Uani 1 1 d . . . . .
H73 H 0.279560 0.665128 0.777576 0.026 Uiso 1 1 calc R . . . .
C74 C 0.29929(17) 0.6486(8) 0.86218(18) 0.0214(9) Uani 1 1 d . . . . .
C75 C 0.34295(17) 0.6316(7) 0.90866(17) 0.0183(9) Uani 1 1 d . . . . .
H75 H 0.335188 0.630921 0.943843 0.022 Uiso 1 1 calc R . . . .
C76 C 0.39879(16) 0.6157(6) 0.90091(16) 0.0138(8) Uani 1 1 d . . . . .
C77 C 0.45356(16) 0.5988(6) 0.94368(15) 0.0140(8) Uani 1 1 d . . . . .
H77A H 0.450447 0.497274 0.970518 0.017 Uiso 1 1 calc R . . . .
H77B H 0.463043 0.723477 0.962746 0.017 Uiso 1 1 calc R . . . .
C78 C 0.49893(17) 0.5426(7) 0.91065(16) 0.0155(8) Uani 1 1 d . . . . .
C79 C 0.47092(18) 0.5961(7) 0.84984(16) 0.0167(9) Uani 1 1 d . . . . .
C80 C 0.55512(16) 0.6535(7) 0.92872(15) 0.0164(8) Uani 1 1 d . . . . .
C81 C 0.65839(16) 0.6206(7) 0.93539(17) 0.0166(9) Uani 1 1 d . . . . .
C82 C 0.66515(18) 0.8034(8) 0.90106(17) 0.0243(10) Uani 1 1 d . . . . .
H82A H 0.641935 0.911008 0.910147 0.029 Uiso 1 1 calc R . . . .
H82B H 0.652747 0.774027 0.862084 0.029 Uiso 1 1 calc R . . . .
C83 C 0.72865(19) 0.8625(8) 0.9141(2) 0.0289(11) Uani 1 1 d . . . . .
H83 H 0.734034 0.980045 0.892704 0.035 Uiso 1 1 calc R . . . .
C84 C 0.7473(2) 0.9079(8) 0.9753(2) 0.0307(11) Uani 1 1 d . . . . .
H84A H 0.724255 1.014970 0.985021 0.037 Uiso 1 1 calc R . . . .
H84B H 0.787037 0.949677 0.983589 0.037 Uiso 1 1 calc R . . . .
C85 C 0.7653(2) 0.6920(9) 0.8995(2) 0.0359(13) Uani 1 1 d . . . . .
H85A H 0.754045 0.663083 0.860387 0.043 Uiso 1 1 calc R . . . .
H85B H 0.805306 0.730196 0.907578 0.043 Uiso 1 1 calc R . . . .
C86 C 0.7571(2) 0.5083(8) 0.9328(2) 0.0334(12) Uani 1 1 d . . . . .
H86 H 0.779948 0.398860 0.923070 0.040 Uiso 1 1 calc R . . . .
C87 C 0.69358(19) 0.4508(8) 0.9204(2) 0.0286(11) Uani 1 1 d . . . . .
H87A H 0.681104 0.419919 0.881489 0.034 Uiso 1 1 calc R . . . .
H87B H 0.688089 0.334213 0.941430 0.034 Uiso 1 1 calc R . . . .
C88 C 0.74033(18) 0.7244(8) 1.00925(19) 0.0278(11) Uani 1 1 d . . . . .
H88 H 0.752728 0.754804 1.048589 0.033 Uiso 1 1 calc R . . . .
C89 C 0.7759(2) 0.5539(9) 0.9944(2) 0.0355(12) Uani 1 1 d . . . . .
H89A H 0.770695 0.437838 1.015816 0.043 Uiso 1 1 calc R . . . .
H89B H 0.816148 0.589168 1.003096 0.043 Uiso 1 1 calc R . . . .
C90 C 0.67653(17) 0.6648(8) 0.99672(16) 0.0229(9) Uani 1 1 d . . . . .
H90A H 0.671057 0.548719 1.018000 0.027 Uiso 1 1 calc R . . . .
H90B H 0.653529 0.771581 1.006631 0.027 Uiso 1 1 calc R . . . .

loop_
_atom_site_aniso_label
_atom_site_aniso_U_11
_atom_site_aniso_U_22
_atom_site_aniso_U_33
_atom_site_aniso_U_23
_atom_site_aniso_U_13
_atom_site_aniso_U_12
Br1 0.0188(2) 0.0555(4) 0.0455(3) 0.0027(3) 0.0185(2) 0.0062(2)
S1 0.0181(5) 0.0180(6) 0.0141(4) 0.0014(4) 0.0040(3) -0.0053(4)
S2 0.0140(4) 0.0144(5) 0.0176(4) 0.0022(4) 0.0020(3) -0.0006(4)
O1 0.0233(16) 0.033(2) 0.0183(14) 0.0073(13) 0.0111(12) 0.0086(14)
O2 0.0232(17) 0.026(2) 0.057(2) 0.0162(18) -0.0029(15) -0.0067(15)
O3 0.0108(14) 0.0197(18) 0.0266(15) 0.0046(13) 0.0023(11) -0.0024(12)
C1 0.017(2) 0.013(2) 0.023(2) 0.0026(17) 0.0060(16) -0.0008(18)
C2 0.018(2) 0.026(3) 0.031(2) -0.001(2) 0.0027(17) -0.001(2)
C3 0.016(2) 0.030(3) 0.038(2) 0.005(2) -0.0020(18) -0.001(2)
C4 0.025(2) 0.031(3) 0.022(2) 0.0043(19) -0.0032(18) -0.006(2)
C5 0.028(2) 0.027(3) 0.016(2) 0.0035(18) 0.0036(17) -0.005(2)
C6 0.020(2) 0.014(2) 0.020(2) 0.0033(16) 0.0074(16) -0.0035(17)
C7 0.018(2) 0.023(3) 0.0166(19) 0.0033(17) 0.0090(16) -0.0003(18)
C8 0.017(2) 0.019(2) 0.022(2) 0.0030(17) 0.0079(16) -0.0015(17)
C9 0.0162(19) 0.012(2) 0.0171(18) 0.0022(16) 0.0063(15) -0.0058(16)
C10 0.0165(19) 0.015(2) 0.0211(19) 0.0009(17) 0.0069(15) -0.0007(18)
C11 0.0162(19) 0.009(2) 0.0170(18) 0.0029(16) 0.0055(14) 0.0023(16)
C12 0.025(2) 0.021(3) 0.0198(19) 0.0042(17) 0.0140(16) 0.0015(18)
C13 0.0142(19) 0.023(3) 0.031(2) 0.0042(19) 0.0120(17) -0.0011(17)
C14 0.018(2) 0.019(3) 0.026(2) 0.0068(19) 0.0016(16) -0.0022(18)
C15 0.019(2) 0.015(2) 0.0159(18) 0.0025(16) 0.0048(15) 0.0003(17)
C16 0.0164(19) 0.011(2) 0.0156(18) 0.0026(15) 0.0068(15) 0.0000(16)
C17 0.016(2) 0.016(2) 0.0174(19) 0.0033(16) 0.0080(16) -0.0007(16)
C18 0.0137(19) 0.018(2) 0.0182(19) 0.0013(17) 0.0029(15) -0.0028(17)
C19 0.018(2) 0.015(2) 0.0141(18) -0.0026(15) 0.0032(15) -0.0013(16)
C20 0.015(2) 0.017(2) 0.030(2) 0.0033(19) 0.0054(16) 0.0011(18)
C21 0.0095(18) 0.019(2) 0.026(2) 0.0026(19) 0.0054(15) -0.0018(17)
C22 0.028(2) 0.060(4) 0.033(2) -0.018(3) 0.018(2) -0.015(3)
C23 0.032(3) 0.071(5) 0.042(3) -0.020(3) 0.025(2) -0.018(3)
C24 0.020(3) 0.062(5) 0.112(6) -0.035(5) 0.016(3) 0.008(3)
C25 0.020(3) 0.036(4) 0.084(5) 0.013(3) -0.001(3) 0.007(2)
C26 0.023(2) 0.050(4) 0.043(3) 0.009(3) 0.000(2) -0.011(2)
C27 0.017(2) 0.033(3) 0.031(2) -0.006(2) 0.0070(19) -0.0075(19)
C28 0.016(2) 0.031(3) 0.028(2) -0.0057(19) 0.0094(18) -0.0052(19)
C29 0.022(2) 0.043(4) 0.038(3) 0.002(2) 0.013(2) -0.007(2)
C30 0.023(3) 0.031(3) 0.059(4) 0.011(3) -0.004(2) -0.002(2)
Br2 0.0130(2) 0.0688(5) 0.0451(3) -0.0161(3) 0.0107(2) -0.0084(2)
S3 0.0120(4) 0.0150(5) 0.0174(4) -0.0009(4) 0.0046(3) 0.0000(4)
S4 0.0152(4) 0.0186(6) 0.0175(4) -0.0018(4) 0.0060(3) 0.0040(4)
O4 0.0105(13) 0.0174(17) 0.0228(14) 0.0002(12) 0.0067(11) 0.0017(11)
O5 0.0174(14) 0.0180(18) 0.0229(14) 0.0021(13) 0.0076(12) -0.0001(12)
O6 0.0196(14) 0.0295(19) 0.0184(13) -0.0049(13) 0.0119(11) -0.0054(14)
C31 0.019(2) 0.024(3) 0.021(2) -0.0055(17) 0.0071(16) 0.0037(18)
C32 0.026(2) 0.043(3) 0.021(2) -0.007(2) 0.0069(18) 0.005(2)
C33 0.024(2) 0.047(4) 0.024(2) -0.008(2) -0.0004(18) 0.006(2)
C34 0.015(2) 0.032(3) 0.039(3) -0.008(2) 0.0013(18) 0.000(2)
C35 0.0150(19) 0.023(3) 0.034(2) 0.000(2) 0.0069(17) 0.0012(19)
C36 0.0158(19) 0.014(2) 0.025(2) -0.0036(18) 0.0078(16) 0.0003(18)
C37 0.0151(19) 0.016(2) 0.025(2) 0.0010(18) 0.0091(16) -0.0013(17)
C38 0.0164(19) 0.012(2) 0.0197(18) -0.0009(16) 0.0078(15) 0.0040(17)
C39 0.0139(19) 0.026(3) 0.022(2) -0.0017(18) 0.0086(16) 0.0026(17)
C40 0.016(2) 0.030(3) 0.021(2) -0.0034(18) 0.0084(16) 0.0015(18)
C41 0.0156(19) 0.012(2) 0.0175(18) -0.0016(16) 0.0068(15) -0.0022(16)
C42 0.020(2) 0.017(2) 0.0169(18) -0.0010(17) 0.0055(15) -0.0008(18)
C43 0.0156(19) 0.025(3) 0.0222(19) -0.0047(19) 0.0002(16) 0.0011(19)
C44 0.0170(19) 0.015(2) 0.030(2) -0.0044(19) 0.0079(16) 0.0005(18)
C45 0.020(2) 0.015(2) 0.0222(19) -0.0034(18) 0.0120(16) -0.0024(18)
C46 0.0129(18) 0.011(2) 0.0180(18) -0.0005(16) 0.0068(15) -0.0024(16)
C47 0.0168(19) 0.013(2) 0.0147(18) -0.0002(15) 0.0081(15) 0.0007(16)
C48 0.0106(19) 0.018(2) 0.0174(19) 0.0021(16) 0.0070(15) 0.0018(16)
C49 0.018(2) 0.018(2) 0.0155(18) 0.0018(16) 0.0091(15) -0.0012(16)
C50 0.0133(18) 0.017(2) 0.0146(17) -0.0030(16) 0.0045(14) -0.0010(17)
C51 0.0112(17) 0.019(2) 0.0200(19) -0.0019(18) 0.0076(15) 0.0011(18)
C52 0.0144(19) 0.027(3) 0.0167(19) -0.0018(17) 0.0058(15) -0.0009(17)
C53 0.016(2) 0.037(3) 0.023(2) 0.000(2) 0.0031(16) 0.005(2)
C54 0.016(2) 0.037(3) 0.033(2) -0.009(2) 0.0049(18) -0.005(2)
C55 0.016(2) 0.027(3) 0.040(3) 0.000(2) 0.0147(19) -0.0027(19)
C56 0.023(2) 0.030(3) 0.029(2) 0.003(2) 0.0151(18) 0.002(2)
C57 0.014(2) 0.026(3) 0.025(2) -0.0044(19) 0.0091(17) 0.0040(18)
C58 0.0139(19) 0.020(2) 0.0195(19) -0.0031(16) 0.0064(16) 0.0006(17)
C59 0.017(2) 0.022(3) 0.029(2) -0.0009(19) 0.0131(18) -0.0025(18)
C60 0.017(2) 0.024(3) 0.029(2) 0.0031(19) 0.0045(18) 0.0076(18)
Br3 0.0146(2) 0.0621(4) 0.0449(3) 0.0085(3) 0.0109(2) 0.0051(2)
S5 0.0167(5) 0.0192(6) 0.0173(4) 0.0022(4) 0.0035(4) -0.0048(4)
S6 0.0126(4) 0.0159(6) 0.0178(4) 0.0003(4) 0.0021(3) -0.0007(4)
O7 0.0245(16) 0.032(2) 0.0204(15) 0.0064(13) 0.0139(12) 0.0040(14)
O8 0.0189(15) 0.0163(19) 0.0354(16) -0.0037(14) 0.0078(12) -0.0005(13)
O9 0.0142(14) 0.0189(18) 0.0293(15) -0.0045(13) 0.0096(12) -0.0038(12)
C61 0.017(2) 0.021(3) 0.021(2) 0.0014(17) 0.0074(16) -0.0022(17)
C62 0.020(2) 0.043(3) 0.022(2) 0.001(2) 0.0075(18) -0.003(2)
C63 0.019(2) 0.052(4) 0.021(2) -0.005(2) -0.0003(18) -0.002(2)
C64 0.013(2) 0.058(4) 0.032(2) -0.008(3) 0.0040(18) 0.000(2)
C65 0.013(2) 0.041(3) 0.029(2) -0.009(2) 0.0098(17) 0.001(2)
C66 0.0139(19) 0.019(3) 0.025(2) -0.0027(18) 0.0075(16) -0.0016(17)
C67 0.0158(19) 0.018(2) 0.0213(19) -0.0011(17) 0.0073(15) 0.0021(17)
C68 0.0147(19) 0.014(2) 0.0202(19) -0.0006(16) 0.0052(15) -0.0045(16)
C69 0.016(2) 0.029(3) 0.020(2) -0.0007(18) 0.0063(16) -0.0021(18)
C70 0.014(2) 0.034(3) 0.023(2) 0.0006(18) 0.0105(17) -0.0012(18)
C71 0.016(2) 0.014(2) 0.0139(18) 0.0002(15) 0.0035(15) 0.0015(16)
C72 0.018(2) 0.019(2) 0.0154(18) 0.0001(17) 0.0023(15) -0.0021(18)
C73 0.017(2) 0.022(3) 0.025(2) 0.0024(19) -0.0010(16) -0.0011(19)
C74 0.0135(19) 0.021(3) 0.030(2) 0.0019(19) 0.0074(16) -0.0013(18)
C75 0.020(2) 0.017(2) 0.0202(19) 0.0027(17) 0.0097(16) 0.0011(17)
C76 0.0125(19) 0.013(2) 0.0169(18) -0.0002(15) 0.0062(15) 0.0021(15)
C77 0.016(2) 0.015(2) 0.0124(18) 0.0001(15) 0.0051(15) -0.0023(16)
C78 0.0134(19) 0.017(2) 0.0167(19) -0.0006(16) 0.0044(15) -0.0015(17)
C79 0.018(2) 0.017(2) 0.0168(19) -0.0016(16) 0.0073(16) -0.0001(16)
C80 0.0145(19) 0.017(2) 0.0188(18) -0.0004(17) 0.0064(15) 0.0015(17)
C81 0.0106(18) 0.019(2) 0.022(2) -0.0029(17) 0.0071(15) -0.0033(16)
C82 0.020(2) 0.031(3) 0.025(2) 0.004(2) 0.0108(17) -0.005(2)
C83 0.018(2) 0.030(3) 0.043(3) 0.005(2) 0.017(2) -0.006(2)
C84 0.017(2) 0.025(3) 0.051(3) -0.007(2) 0.010(2) -0.0049(19)
C85 0.026(2) 0.045(4) 0.045(3) -0.008(3) 0.024(2) -0.005(2)
C86 0.019(2) 0.024(3) 0.062(3) -0.009(2) 0.019(2) 0.003(2)
C87 0.020(2) 0.023(3) 0.046(3) -0.010(2) 0.014(2) 0.000(2)
C88 0.016(2) 0.037(3) 0.029(2) -0.003(2) 0.0020(17) -0.005(2)
C89 0.018(2) 0.038(3) 0.048(3) 0.008(3) 0.003(2) 0.003(2)
C90 0.017(2) 0.032(3) 0.021(2) 0.001(2) 0.0068(16) -0.001(2)

loop_
_atom_type_symbol
_atom_type_description
_atom_type_scat_dispersion_real
_atom_type_scat_dispersion_imag
_atom_type_scat_source
C C 0.0181 0.0091 'International Tables Vol C Tables 4.2.6.8 and 6.1.1.4'
H H 0.0000 0.0000 'International Tables Vol C Tables 4.2.6.8 and 6.1.1.4'
Br Br -0.6763 1.2805 'International Tables Vol C Tables 4.2.6.8 and 6.1.1.4'
O O 0.0492 0.0322 'International Tables Vol C Tables 4.2.6.8 and 6.1.1.4'
S S 0.3331 0.5567 'International Tables Vol C Tables 4.2.6.8 and 6.1.1.4'

loop_
_geom_angle_atom_site_label_1
_geom_angle_atom_site_label_2
_geom_angle_atom_site_label_3
_geom_angle
_geom_angle_site_symmetry_1
_geom_angle_site_symmetry_3
_geom_angle_publ_flag
C9 S1 S2 105.24(13) . . ?
C18 S2 S1 103.28(14) . . ?
C20 O3 C21 121.9(3) . . ?
C2 C1 C6 118.8(4) . . ?
C10 C1 C2 122.2(4) . . ?
C10 C1 C6 119.0(4) . . ?
C1 C2 H2 119.7 . . ?
C3 C2 C1 120.6(4) . . ?
C3 C2 H2 119.7 . . ?
C2 C3 H3 119.6 . . ?
C2 C3 C4 120.9(4) . . ?
C4 C3 H3 119.6 . . ?
C3 C4 H4 120.0 . . ?
C5 C4 C3 120.0(4) . . ?
C5 C4 H4 120.0 . . ?
C4 C5 H5 119.6 . . ?
C4 C5 C6 120.9(4) . . ?
C6 C5 H5 119.6 . . ?
C5 C6 C1 118.7(4) . . ?
C7 C6 C1 118.5(4) . . ?
C7 C6 C5 122.8(4) . . ?
C6 C7 H7 119.1 . . ?
C8 C7 C6 121.9(4) . . ?
C8 C7 H7 119.1 . . ?
C7 C8 H8 120.4 . . ?
C7 C8 C9 119.2(4) . . ?
C9 C8 H8 120.4 . . ?
C8 C9 S1 121.4(3) . . ?
C10 C9 S1 117.8(3) . . ?
C10 C9 C8 120.8(4) . . ?
C1 C10 H10 119.7 . . ?
C9 C10 C1 120.6(4) . . ?
C9 C10 H10 119.7 . . ?
C12 C11 C19 128.0(4) . . ?
C16 C11 C12 120.2(4) . . ?
C16 C11 C19 111.7(3) . . ?
C11 C12 H12 121.4 . . ?
C11 C12 C13 117.1(4) . . ?
C13 C12 H12 121.4 . . ?
C12 C13 Br1 119.0(3) . . ?
C12 C13 C14 123.4(4) . . ?
C14 C13 Br1 117.6(3) . . ?
C13 C14 H14 120.8 . . ?
C15 C14 C13 118.4(4) . . ?
C15 C14 H14 120.8 . . ?
C14 C15 H15 120.6 . . ?
C14 C15 C16 118.8(4) . . ?
C16 C15 H15 120.6 . . ?
C11 C16 C15 122.1(4) . . ?
C11 C16 C17 110.4(3) . . ?
C15 C16 C17 127.5(4) . . ?
O1 C17 C16 127.7(4) . . ?
O1 C17 C18 125.3(4) . . ?
C16 C17 C18 107.0(3) . . ?
C17 C18 S2 107.5(3) . . ?
C17 C18 C19 105.0(3) . . ?
C19 C18 S2 112.9(3) . . ?
C20 C18 S2 109.7(3) . . ?
C20 C18 C17 109.6(3) . . ?
C20 C18 C19 112.0(4) . . ?
C11 C19 C18 104.3(3) . . ?
C11 C19 H19A 110.9 . . ?
C11 C19 H19B 110.9 . . ?
C18 C19 H19A 110.9 . . ?
C18 C19 H19B 110.9 . . ?
H19A C19 H19B 108.9 . . ?
O2 C20 O3 126.1(4) . . ?
O2 C20 C18 122.3(4) . . ?
O3 C20 C18 111.6(4) . . ?
O3 C21 C22 111.0(3) . . ?
O3 C21 C28 111.8(3) . . ?
O3 C21 C30 102.9(4) . . ?
C22 C21 C28 110.3(4) . . ?
C22 C21 C30 112.0(4) . . ?
C30 C21 C28 108.6(4) . . ?
C21 C22 H22A 109.9 . . ?
C21 C22 H22B 109.9 . . ?
C21 C22 C23 108.7(4) . . ?
H22A C22 H22B 108.3 . . ?
C23 C22 H22A 109.9 . . ?
C23 C22 H22B 109.9 . . ?
C22 C23 H23 109.9 . . ?
C22 C23 C24 109.0(5) . . ?
C24 C23 H23 109.9 . . ?
C29 C23 C22 108.7(5) . . ?
C29 C23 H23 109.9 . . ?
C29 C23 C24 109.3(5) . . ?
C23 C24 H24A 109.6 . . ?
C23 C24 H24B 109.6 . . ?
H24A C24 H24B 108.2 . . ?
C25 C24 C23 110.1(5) . . ?
C25 C24 H24A 109.6 . . ?
C25 C24 H24B 109.6 . . ?
C24 C25 H25 109.8 . . ?
C24 C25 C30 108.0(5) . . ?
C26 C25 C24 110.4(5) . . ?
C26 C25 H25 109.8 . . ?
C26 C25 C30 108.9(5) . . ?
C30 C25 H25 109.8 . . ?
C25 C26 H26A 109.6 . . ?
C25 C26 H26B 109.6 . . ?
C25 C26 C27 110.1(4) . . ?
H26A C26 H26B 108.2 . . ?
C27 C26 H26A 109.6 . . ?
C27 C26 H26B 109.6 . . ?
C26 C27 H27 109.3 . . ?
C26 C27 C28 109.4(4) . . ?
C28 C27 H27 109.3 . . ?
C29 C27 C26 110.3(4) . . ?
C29 C27 H27 109.3 . . ?
C29 C27 C28 109.1(4) . . ?
C21 C28 C27 107.9(4) . . ?
C21 C28 H28A 110.1 . . ?
C21 C28 H28B 110.1 . . ?
C27 C28 H28A 110.1 . . ?
C27 C28 H28B 110.1 . . ?
H28A C28 H28B 108.4 . . ?
C23 C29 H29A 109.6 . . ?
C23 C29 H29B 109.6 . . ?
C27 C29 C23 110.2(4) . . ?
C27 C29 H29A 109.6 . . ?
C27 C29 H29B 109.6 . . ?
H29A C29 H29B 108.1 . . ?
C21 C30 C25 109.3(4) . . ?
C21 C30 H30A 109.8 . . ?
C21 C30 H30B 109.8 . . ?
C25 C30 H30A 109.8 . . ?
C25 C30 H30B 109.8 . . ?
H30A C30 H30B 108.3 . . ?
C48 S3 S4 104.29(13) . . ?
C38 S4 S3 105.70(13) . . ?
C50 O4 C51 121.3(3) . . ?
C32 C31 C36 118.8(4) . . ?
C32 C31 C40 122.6(4) . . ?
C40 C31 C36 118.6(4) . . ?
C31 C32 H32 119.3 . . ?
C33 C32 C31 121.3(4) . . ?
C33 C32 H32 119.3 . . ?
C32 C33 H33 120.2 . . ?
C32 C33 C34 119.6(4) . . ?
C34 C33 H33 120.2 . . ?
C33 C34 H34 119.7 . . ?
C35 C34 C33 120.7(4) . . ?
C35 C34 H34 119.7 . . ?
C34 C35 H35 119.6 . . ?
C34 C35 C36 120.9(4) . . ?
C36 C35 H35 119.6 . . ?
C35 C36 C31 118.6(4) . . ?
C37 C36 C31 119.0(4) . . ?
C37 C36 C35 122.4(4) . . ?
C36 C37 H37 119.7 . . ?
C38 C37 C36 120.7(4) . . ?
C38 C37 H37 119.7 . . ?
C37 C38 S4 117.4(3) . . ?
C37 C38 C39 120.7(4) . . ?
C39 C38 S4 121.8(3) . . ?
C38 C39 H39 120.3 . . ?
C40 C39 C38 119.5(4) . . ?
C40 C39 H39 120.3 . . ?
C31 C40 H40 119.2 . . ?
C39 C40 C31 121.6(4) . . ?
C39 C40 H40 119.2 . . ?
C42 C41 C46 122.2(4) . . ?
C42 C41 C49 127.8(3) . . ?
C46 C41 C49 110.0(3) . . ?
C41 C42 H42 120.6 . . ?
C43 C42 C41 118.8(4) . . ?
C43 C42 H42 120.6 . . ?
C42 C43 H43 120.6 . . ?
C42 C43 C44 118.9(4) . . ?
C44 C43 H43 120.6 . . ?
C43 C44 Br2 118.1(3) . . ?
C45 C44 Br2 119.6(3) . . ?
C45 C44 C43 122.3(4) . . ?
C44 C45 H45 120.8 . . ?
C44 C45 C46 118.3(4) . . ?
C46 C45 H45 120.8 . . ?
C41 C46 C47 111.5(3) . . ?
C45 C46 C41 119.4(4) . . ?
C45 C46 C47 129.1(3) . . ?
C46 C47 H47A 110.9 . . ?
C46 C47 H47B 110.9 . . ?
C46 C47 C48 104.4(3) . . ?
H47A C47 H47B 108.9 . . ?
C48 C47 H47A 110.9 . . ?
C48 C47 H47B 110.9 . . ?
C47 C48 S3 113.8(3) . . ?
C47 C48 C49 104.8(3) . . ?
C49 C48 S3 106.3(3) . . ?
C50 C48 S3 108.2(3) . . ?
C50 C48 C47 114.3(3) . . ?
C50 C48 C49 109.0(3) . . ?
O6 C49 C41 128.1(4) . . ?
O6 C49 C48 125.8(4) . . ?
C41 C49 C48 106.1(3) . . ?
O4 C50 C48 111.2(4) . . ?
O5 C50 O4 125.9(4) . . ?
O5 C50 C48 122.8(4) . . ?
O4 C51 C52 111.9(3) . . ?
O4 C51 C58 110.6(3) . . ?
O4 C51 C59 102.8(3) . . ?
C52 C51 C58 111.0(4) . . ?
C59 C51 C52 110.2(3) . . ?
C59 C51 C58 109.9(3) . . ?
C51 C52 H52A 110.1 . . ?
C51 C52 H52B 110.1 . . ?
C51 C52 C53 108.0(3) . . ?
H52A C52 H52B 108.4 . . ?
C53 C52 H52A 110.1 . . ?
C53 C52 H52B 110.1 . . ?
C52 C53 H53 109.5 . . ?
C54 C53 C52 110.1(4) . . ?
C54 C53 H53 109.5 . . ?
C60 C53 C52 108.7(4) . . ?
C60 C53 H53 109.5 . . ?
C60 C53 C54 109.6(4) . . ?
C53 C54 H54A 109.7 . . ?
C53 C54 H54B 109.7 . . ?
C53 C54 C55 109.7(4) . . ?
H54A C54 H54B 108.2 . . ?
C55 C54 H54A 109.7 . . ?
C55 C54 H54B 109.7 . . ?
C54 C55 H55 110.0 . . ?
C54 C55 C56 109.0(4) . . ?
C56 C55 H55 110.0 . . ?
C59 C55 C54 108.8(4) . . ?
C59 C55 H55 110.0 . . ?
C59 C55 C56 109.1(4) . . ?
C55 C56 H56A 109.7 . . ?
C55 C56 H56B 109.7 . . ?
H56A C56 H56B 108.2 . . ?
C57 C56 C55 109.7(3) . . ?
C57 C56 H56A 109.7 . . ?
C57 C56 H56B 109.7 . . ?
C56 C57 H57 109.5 . . ?
C56 C57 C58 110.1(4) . . ?
C58 C57 H57 109.5 . . ?
C60 C57 C56 109.5(4) . . ?
C60 C57 H57 109.5 . . ?
C60 C57 C58 108.7(3) . . ?
C51 C58 C57 108.2(3) . . ?
C51 C58 H58A 110.1 . . ?
C51 C58 H58B 110.1 . . ?
C57 C58 H58A 110.1 . . ?
C57 C58 H58B 110.1 . . ?
H58A C58 H58B 108.4 . . ?
C51 C59 C55 109.8(4) . . ?
C51 C59 H59A 109.7 . . ?
C51 C59 H59B 109.7 . . ?
C55 C59 H59A 109.7 . . ?
C55 C59 H59B 109.7 . . ?
H59A C59 H59B 108.2 . . ?
C53 C60 H60A 109.6 . . ?
C53 C60 H60B 109.6 . . ?
C57 C60 C53 110.2(4) . . ?
C57 C60 H60A 109.6 . . ?
C57 C60 H60B 109.6 . . ?
H60A C60 H60B 108.1 . . ?
C68 S5 S6 105.43(14) . . ?
C78 S6 S5 104.06(13) . . ?
C80 O9 C81 121.6(4) . . ?
C62 C61 C66 119.2(4) . . ?
C62 C61 C70 122.0(4) . . ?
C70 C61 C66 118.7(4) . . ?
C61 C62 H62 119.5 . . ?
C63 C62 C61 121.0(4) . . ?
C63 C62 H62 119.5 . . ?
C62 C63 H63 120.3 . . ?
C62 C63 C64 119.5(4) . . ?
C64 C63 H63 120.3 . . ?
C63 C64 H64 119.6 . . ?
C65 C64 C63 120.9(4) . . ?
C65 C64 H64 119.6 . . ?
C64 C65 H65 119.4 . . ?
C64 C65 C66 121.2(4) . . ?
C66 C65 H65 119.4 . . ?
C65 C66 C61 118.3(4) . . ?
C67 C66 C61 119.0(4) . . ?
C67 C66 C65 122.7(4) . . ?
C66 C67 H67 119.8 . . ?
C68 C67 C66 120.4(4) . . ?
C68 C67 H67 119.8 . . ?
C67 C68 S5 117.0(3) . . ?
C67 C68 C69 120.7(4) . . ?
C69 C68 S5 122.3(3) . . ?
C68 C69 H69 120.1 . . ?
C70 C69 C68 119.9(4) . . ?
C70 C69 H69 120.1 . . ?
C61 C70 H70 119.4 . . ?
C69 C70 C61 121.2(4) . . ?
C69 C70 H70 119.4 . . ?
C72 C71 C76 122.4(4) . . ?
C72 C71 C79 127.5(4) . . ?
C76 C71 C79 110.1(3) . . ?
C71 C72 H72 120.4 . . ?
C73 C72 C71 119.2(4) . . ?
C73 C72 H72 120.4 . . ?
C72 C73 H73 120.8 . . ?
C72 C73 C74 118.3(4) . . ?
C74 C73 H73 120.8 . . ?
C73 C74 Br3 117.7(3) . . ?
C75 C74 Br3 119.7(3) . . ?
C75 C74 C73 122.6(4) . . ?
C74 C75 H75 121.1 . . ?
C74 C75 C76 117.8(4) . . ?
C76 C75 H75 121.1 . . ?
C71 C76 C75 119.7(4) . . ?
C71 C76 C77 111.6(3) . . ?
C75 C76 C77 128.7(3) . . ?
C76 C77 H77A 110.9 . . ?
C76 C77 H77B 110.9 . . ?
C76 C77 C78 104.4(3) . . ?
H77A C77 H77B 108.9 . . ?
C78 C77 H77A 110.9 . . ?
C78 C77 H77B 110.9 . . ?
C77 C78 S6 113.5(3) . . ?
C77 C78 C79 104.6(3) . . ?
C79 C78 S6 106.9(3) . . ?
C80 C78 S6 108.0(3) . . ?
C80 C78 C77 113.5(3) . . ?
C80 C78 C79 110.0(3) . . ?
O7 C79 C71 128.4(4) . . ?
O7 C79 C78 125.6(4) . . ?
C71 C79 C78 106.0(3) . . ?
O8 C80 O9 126.2(4) . . ?
O8 C80 C78 122.5(4) . . ?
O9 C80 C78 111.4(4) . . ?
O9 C81 C82 111.3(3) . . ?
O9 C81 C87 103.4(4) . . ?
O9 C81 C90 110.9(3) . . ?
C87 C81 C82 110.2(4) . . ?
C87 C81 C90 109.8(4) . . ?
C90 C81 C82 110.9(4) . . ?
C81 C82 H82A 110.1 . . ?
C81 C82 H82B 110.1 . . ?
C81 C82 C83 108.0(4) . . ?
H82A C82 H82B 108.4 . . ?
C83 C82 H82A 110.1 . . ?
C83 C82 H82B 110.1 . . ?
C82 C83 H83 109.5 . . ?
C82 C83 C85 110.0(4) . . ?
C84 C83 C82 109.3(4) . . ?
C84 C83 H83 109.5 . . ?
C84 C83 C85 109.1(4) . . ?
C85 C83 H83 109.5 . . ?
C83 C84 H84A 109.7 . . ?
C83 C84 H84B 109.7 . . ?
C83 C84 C88 110.0(4) . . ?
H84A C84 H84B 108.2 . . ?
C88 C84 H84A 109.7 . . ?
C88 C84 H84B 109.7 . . ?
C83 C85 H85A 109.7 . . ?
C83 C85 H85B 109.7 . . ?
H85A C85 H85B 108.2 . . ?
C86 C85 C83 109.7(4) . . ?
C86 C85 H85A 109.7 . . ?
C86 C85 H85B 109.7 . . ?
C85 C86 H86 109.8 . . ?
C85 C86 C87 109.3(4) . . ?
C85 C86 C89 109.4(5) . . ?
C87 C86 H86 109.8 . . ?
C89 C86 H86 109.8 . . ?
C89 C86 C87 108.8(4) . . ?
C81 C87 C86 109.6(4) . . ?
C81 C87 H87A 109.8 . . ?
C81 C87 H87B 109.8 . . ?
C86 C87 H87A 109.8 . . ?
C86 C87 H87B 109.8 . . ?
H87A C87 H87B 108.2 . . ?
C84 C88 H88 109.4 . . ?
C84 C88 C90 108.6(4) . . ?
C89 C88 C84 110.5(4) . . ?
C89 C88 H88 109.4 . . ?
C89 C88 C90 109.4(4) . . ?
C90 C88 H88 109.4 . . ?
C86 C89 H89A 109.8 . . ?
C86 C89 H89B 109.8 . . ?
C88 C89 C86 109.5(4) . . ?
C88 C89 H89A 109.8 . . ?
C88 C89 H89B 109.8 . . ?
H89A C89 H89B 108.2 . . ?
C81 C90 C88 108.2(3) . . ?
C81 C90 H90A 110.1 . . ?
C81 C90 H90B 110.1 . . ?
C88 C90 H90A 110.1 . . ?
C88 C90 H90B 110.1 . . ?
H90A C90 H90B 108.4 . . ?

loop_
_geom_bond_atom_site_label_1
_geom_bond_atom_site_label_2
_geom_bond_distance
_geom_bond_site_symmetry_2
_geom_bond_publ_flag
Br1 C13 1.897(4) . ?
S1 S2 2.0349(14) . ?
S1 C9 1.782(4) . ?
S2 C18 1.849(5) . ?
O1 C17 1.214(5) . ?
O2 C20 1.209(6) . ?
O3 C20 1.334(5) . ?
O3 C21 1.474(5) . ?
C1 C2 1.422(6) . ?
C1 C6 1.426(6) . ?
C1 C10 1.410(6) . ?
C2 H2 0.9300 . ?
C2 C3 1.363(6) . ?
C3 H3 0.9300 . ?
C3 C4 1.405(7) . ?
C4 H4 0.9300 . ?
C4 C5 1.375(7) . ?
C5 H5 0.9300 . ?
C5 C6 1.415(6) . ?
C6 C7 1.411(6) . ?
C7 H7 0.9300 . ?
C7 C8 1.361(6) . ?
C8 H8 0.9300 . ?
C8 C9 1.419(6) . ?
C9 C10 1.367(6) . ?
C10 H10 0.9300 . ?
C11 C12 1.389(5) . ?
C11 C16 1.387(5) . ?
C11 C19 1.506(5) . ?
C12 H12 0.9300 . ?
C12 C13 1.390(6) . ?
C13 C14 1.405(6) . ?
C14 H14 0.9300 . ?
C14 C15 1.382(6) . ?
C15 H15 0.9300 . ?
C15 C16 1.393(6) . ?
C16 C17 1.466(5) . ?
C17 C18 1.545(5) . ?
C18 C19 1.551(5) . ?
C18 C20 1.517(6) . ?
C19 H19A 0.9700 . ?
C19 H19B 0.9700 . ?
C21 C22 1.508(6) . ?
C21 C28 1.533(7) . ?
C21 C30 1.515(7) . ?
C22 H22A 0.9700 . ?
C22 H22B 0.9700 . ?
C22 C23 1.541(7) . ?
C23 H23 0.9800 . ?
C23 C24 1.546(10) . ?
C23 C29 1.522(8) . ?
C24 H24A 0.9700 . ?
C24 H24B 0.9700 . ?
C24 C25 1.524(10) . ?
C25 H25 0.9800 . ?
C25 C26 1.504(9) . ?
C25 C30 1.550(7) . ?
C26 H26A 0.9700 . ?
C26 H26B 0.9700 . ?
C26 C27 1.517(8) . ?
C27 H27 0.9800 . ?
C27 C28 1.547(6) . ?
C27 C29 1.516(6) . ?
C28 H28A 0.9700 . ?
C28 H28B 0.9700 . ?
C29 H29A 0.9700 . ?
C29 H29B 0.9700 . ?
C30 H30A 0.9700 . ?
C30 H30B 0.9700 . ?
Br2 C44 1.881(4) . ?
S3 S4 2.0311(14) . ?
S3 C48 1.867(5) . ?
S4 C38 1.783(4) . ?
O4 C50 1.330(5) . ?
O4 C51 1.478(5) . ?
O5 C50 1.213(5) . ?
O6 C49 1.208(5) . ?
C31 C32 1.412(6) . ?
C31 C36 1.428(6) . ?
C31 C40 1.414(6) . ?
C32 H32 0.9300 . ?
C32 C33 1.375(7) . ?
C33 H33 0.9300 . ?
C33 C34 1.412(7) . ?
C34 H34 0.9300 . ?
C34 C35 1.367(7) . ?
C35 H35 0.9300 . ?
C35 C36 1.420(6) . ?
C36 C37 1.405(6) . ?
C37 H37 0.9300 . ?
C37 C38 1.372(5) . ?
C38 C39 1.417(5) . ?
C39 H39 0.9300 . ?
C39 C40 1.361(6) . ?
C40 H40 0.9300 . ?
C41 C42 1.390(5) . ?
C41 C46 1.393(5) . ?
C41 C49 1.470(5) . ?
C42 H42 0.9300 . ?
C42 C43 1.385(6) . ?
C43 H43 0.9300 . ?
C43 C44 1.408(6) . ?
C44 C45 1.384(6) . ?
C45 H45 0.9300 . ?
C45 C46 1.393(5) . ?
C46 C47 1.506(5) . ?
C47 H47A 0.9700 . ?
C47 H47B 0.9700 . ?
C47 C48 1.531(5) . ?
C48 C49 1.558(5) . ?
C48 C50 1.519(5) . ?
C51 C52 1.522(5) . ?
C51 C58 1.528(6) . ?
C51 C59 1.522(6) . ?
C52 H52A 0.9700 . ?
C52 H52B 0.9700 . ?
C52 C53 1.540(6) . ?
C53 H53 0.9800 . ?
C53 C54 1.531(7) . ?
C53 C60 1.530(7) . ?
C54 H54A 0.9700 . ?
C54 H54B 0.9700 . ?
C54 C55 1.536(7) . ?
C55 H55 0.9800 . ?
C55 C56 1.536(7) . ?
C55 C59 1.532(6) . ?
C56 H56A 0.9700 . ?
C56 H56B 0.9700 . ?
C56 C57 1.531(6) . ?
C57 H57 0.9800 . ?
C57 C58 1.537(5) . ?
C57 C60 1.527(6) . ?
C58 H58A 0.9700 . ?
C58 H58B 0.9700 . ?
C59 H59A 0.9700 . ?
C59 H59B 0.9700 . ?
C60 H60A 0.9700 . ?
C60 H60B 0.9700 . ?
Br3 C74 1.886(4) . ?
S5 S6 2.0287(14) . ?
S5 C68 1.783(4) . ?
S6 C78 1.863(5) . ?
O7 C79 1.208(5) . ?
O8 C80 1.212(6) . ?
O9 C80 1.331(5) . ?
O9 C81 1.472(5) . ?
C61 C62 1.411(6) . ?
C61 C66 1.425(6) . ?
C61 C70 1.419(6) . ?
C62 H62 0.9300 . ?
C62 C63 1.373(6) . ?
C63 H63 0.9300 . ?
C63 C64 1.412(6) . ?
C64 H64 0.9300 . ?
C64 C65 1.359(6) . ?
C65 H65 0.9300 . ?
C65 C66 1.415(6) . ?
C66 C67 1.408(6) . ?
C67 H67 0.9300 . ?
C67 C68 1.377(5) . ?
C68 C69 1.410(6) . ?
C69 H69 0.9300 . ?
C69 C70 1.358(6) . ?
C70 H70 0.9300 . ?
C71 C72 1.385(6) . ?
C71 C76 1.386(5) . ?
C71 C79 1.478(6) . ?
C72 H72 0.9300 . ?
C72 C73 1.377(6) . ?
C73 H73 0.9300 . ?
C73 C74 1.417(6) . ?
C74 C75 1.386(6) . ?
C75 H75 0.9300 . ?
C75 C76 1.391(5) . ?
C76 C77 1.505(5) . ?
C77 H77A 0.9700 . ?
C77 H77B 0.9700 . ?
C77 C78 1.538(5) . ?
C78 C79 1.558(5) . ?
C78 C80 1.520(6) . ?
C81 C82 1.529(6) . ?
C81 C87 1.515(6) . ?
C81 C90 1.521(6) . ?
C82 H82A 0.9700 . ?
C82 H82B 0.9700 . ?
C82 C83 1.535(6) . ?
C83 H83 0.9800 . ?
C83 C84 1.521(7) . ?
C83 C85 1.536(7) . ?
C84 H84A 0.9700 . ?
C84 H84B 0.9700 . ?
C84 C88 1.528(7) . ?
C85 H85A 0.9700 . ?
C85 H85B 0.9700 . ?
C85 C86 1.528(8) . ?
C86 H86 0.9800 . ?
C86 C87 1.533(6) . ?
C86 C89 1.530(8) . ?
C87 H87A 0.9700 . ?
C87 H87B 0.9700 . ?
C88 H88 0.9800 . ?
C88 C89 1.522(7) . ?
C88 C90 1.543(6) . ?
C89 H89A 0.9700 . ?
C89 H89B 0.9700 . ?
C90 H90A 0.9700 . ?
C90 H90B 0.9700 . ?
